data_1574486
loop_
_publ_author_name
'Kai, Nobushige'
'Kono, Hideya'
'St\"unkel, Timo'
'Imoto, Daiki'
'Zanasi, Riccardo'
'Monaco, Guglielmo'
'Summa, Francesco F.'
'Scott, Lawrence T.'
'Yagi, Akiko'
'Itami, Kenichiro'

_publ_section_title
;
 Stable cationic nanobelts synthesized by chemical oxidation of
 methylene-bridged [6]cycloparaphenylene
;
_journal_issue 21
_journal_name_full 'Chemical Science'
_journal_page_first 9195
_journal_page_last 9202
_journal_paper_doi 10.1039/D5SC01305D
_journal_volume 16
_journal_year 2025
_chemical_formula_moiety '2(F6 Sb), 5(C H2 Cl2), C42 H24'
_chemical_formula_sum 'C47 H34 Cl10 F12 Sb2'
_chemical_formula_weight 1424.74
_space_group_crystal_system triclinic
_space_group_IT_number 2
_space_group_name_Hall '-P 1'
_space_group_name_H-M_alt 'P -1'
_atom_sites_solution_hydrogens geom
_atom_sites_solution_primary dual
_audit_creation_date 2023-10-16
_audit_creation_method
;
Olex2 1.3-ac4
(compiled 2018.12.05 svn.r3537 for Rigaku Oxford Diffraction, GUI svn.r5625)
;
_audit_update_record
;
2024-05-30 deposited with the CCDC.	2025-04-23 downloaded from the CCDC.
;
_cell_angle_alpha 105.769(2)
_cell_angle_beta 104.054(2)
_cell_angle_gamma 116.448(2)
_cell_formula_units_Z 1
_cell_length_a 11.0560(3)
_cell_length_b 12.0361(2)
_cell_length_c 12.1017(3)
_cell_measurement_reflns_used 15461
_cell_measurement_temperature 123(2)
_cell_measurement_theta_max 30.1280
_cell_measurement_theta_min 2.0660
_cell_volume 1257.78(7)
_computing_cell_refinement 'CrysAlisPro 1.171.41.120a (Rigaku OD, 2021)'
_computing_data_collection 'CrysAlisPro 1.171.41.120a (Rigaku OD, 2021)'
_computing_data_reduction 'CrysAlisPro 1.171.41.120a (Rigaku OD, 2021)'
_computing_molecular_graphics 'Olex2 (Dolomanov et al., 2009)'
_computing_publication_material 'Olex2 (Dolomanov et al., 2009)'
_computing_structure_refinement 'ShelXL (Sheldrick, 2015)'
_computing_structure_solution 'ShelXT (Sheldrick, 2015)'
_diffrn_ambient_temperature 123(2)
_diffrn_detector 'Hybrid Pixel Array Detector'
_diffrn_detector_area_resol_mean 5.8140
_diffrn_detector_type 'Pilatus 200K'
_diffrn_measured_fraction_theta_full 1.000
_diffrn_measured_fraction_theta_max 0.821
_diffrn_measurement_details
;
List of Runs (angles in degrees, time in seconds):

  # Type    Start    End  Width  t~exp~   \w     \q     \k     \f   Frames
#--------------------------------------------------------------------------
  1  \w    -67.00  13.00   0.50   10.00    --    3.32 -62.00 -16.00  160
  2  \w     27.00  72.00   0.50   10.00    --    3.32  62.00 122.00   90
  3  \w    -19.00  30.00   0.50   10.00    --   -2.70  57.00-120.00   98
  4  \w    -17.00  77.00   0.50   10.00    --   -2.70  19.00 120.00  188
  5  \w     -6.00  38.00   0.50   10.00    --    3.32 -99.00-120.00   88
  6  \w    -11.00  14.00   0.50   10.00    --    3.32 -99.00 120.00   50
  7  \w    -12.00  37.00   0.50   10.00    --    3.32 -99.00 -30.00   98
  8  \w    -11.00  36.00   0.50   10.00    --    3.32 -99.00  60.00   94
  9  \w      8.00  33.00   0.50   10.00    --    3.32 -99.00-150.00   50
;
_diffrn_measurement_device 'four-circle diffractometer'
_diffrn_measurement_device_type 'ROD, Synergy Custom system, Pilatus 200K'
_diffrn_measurement_method '\w scans'
_diffrn_measurement_specimen_support 'Mitegen 50um'
_diffrn_orient_matrix_type 'CrysAlisPro convention (1999,Acta A55,543-557)'
_diffrn_orient_matrix_UB_11 -0.0651557000
_diffrn_orient_matrix_UB_12 -0.0016870000
_diffrn_orient_matrix_UB_13 -0.0290724000
_diffrn_orient_matrix_UB_21 -0.0377379000
_diffrn_orient_matrix_UB_22 -0.0716765000
_diffrn_orient_matrix_UB_23 -0.0388761000
_diffrn_orient_matrix_UB_31 -0.0240735000
_diffrn_orient_matrix_UB_32 -0.0147319000
_diffrn_orient_matrix_UB_33 0.0464526000
_diffrn_radiation_collimation 0.3
_diffrn_radiation_monochromator mirror
_diffrn_radiation_probe x-ray
_diffrn_radiation_type MoK\a
_diffrn_radiation_wavelength 0.71073
_diffrn_reflns_av_R_equivalents 0.0354
_diffrn_reflns_av_unetI/netI 0.0282
_diffrn_reflns_Laue_measured_fraction_full 1.000
_diffrn_reflns_Laue_measured_fraction_max 0.821
_diffrn_reflns_limit_h_max 13
_diffrn_reflns_limit_h_min -15
_diffrn_reflns_limit_k_max 15
_diffrn_reflns_limit_k_min -16
_diffrn_reflns_limit_l_max 15
_diffrn_reflns_limit_l_min -15
_diffrn_reflns_number 19722
_diffrn_reflns_point_group_measured_fraction_full 1.000
_diffrn_reflns_point_group_measured_fraction_max 0.821
_diffrn_reflns_theta_full 25.000
_diffrn_reflns_theta_max 29.921
_diffrn_reflns_theta_min 1.929
_diffrn_source 'Rotating-anode X-ray tube'
_diffrn_source_current 24.0
_diffrn_source_power 1.2
_diffrn_source_target Mo
_diffrn_source_type 'Rigaku (Mo) X-ray Source'
_diffrn_source_voltage 50.0
_exptl_absorpt_coefficient_mu 1.685
_exptl_absorpt_correction_T_max 1.00000
_exptl_absorpt_correction_T_min 0.84463
_exptl_absorpt_correction_type multi-scan
_exptl_absorpt_process_details
;
CrysAlisPro 1.171.41.120a (Rigaku Oxford Diffraction, 2021)
Empirical absorption correction using spherical harmonics,
implemented in SCALE3 ABSPACK scaling algorithm.
;
_exptl_crystal_colour 'clear light black'
_exptl_crystal_colour_lustre clear
_exptl_crystal_colour_modifier light
_exptl_crystal_colour_primary black
_exptl_crystal_density_diffrn 1.881
_exptl_crystal_description plate
_exptl_crystal_F_000 696
_exptl_crystal_size_max 0.18
_exptl_crystal_size_mid 0.08
_exptl_crystal_size_min 0.01
_refine_diff_density_max 1.006
_refine_diff_density_min -0.845
_refine_diff_density_rms 0.081
_refine_ls_extinction_method none
_refine_ls_goodness_of_fit_ref 1.040
_refine_ls_hydrogen_treatment constr
_refine_ls_matrix_type full
_refine_ls_number_parameters 334
_refine_ls_number_reflns 5972
_refine_ls_number_restraints 2
_refine_ls_restrained_S_all 1.041
_refine_ls_R_factor_all 0.0290
_refine_ls_R_factor_gt 0.0259
_refine_ls_shift/su_max 0.001
_refine_ls_shift/su_mean 0.000
_refine_ls_structure_factor_coef Fsqd
_refine_ls_weighting_details 'w=1/[\s^2^(Fo^2^)+(0.0295P)^2^+1.2796P] where P=(Fo^2^+2Fc^2^)/3'
_refine_ls_weighting_scheme calc
_refine_ls_wR_factor_gt 0.0629
_refine_ls_wR_factor_ref 0.0639
_reflns_Friedel_coverage 0.000
_reflns_number_gt 5528
_reflns_number_total 5972
_reflns_threshold_expression 'I > 2\s(I)'
_cod_data_source_file d5sc01305d2.cif
_cod_data_source_block kai316a_6mcppcation_ch2cl2_auto
_cod_depositor_comments 'Adding full bibliography for 1574486.cif.'
_cod_original_cell_volume 1257.78(6)
_cod_database_code 1574486
_shelx_shelxl_version_number 2018/3
_chemical_oxdiff_formula 'C H Sb F Cl '
_shelx_space_group_comment
;
The symmetry employed for this shelxl refinement is uniquely defined
by the following loop, which should always be used as a source of
symmetry information in preference to the above space-group names.
They are only intended as comments.
;
_shelx_estimated_absorpt_t_max 0.983
_shelx_estimated_absorpt_t_min 0.751
_diffrn_oxdiff_digest_frames
;
010980833ad92e22a1943d2d3712b2691500025b6e8
;
_reflns_odcompleteness_completeness 99.88
_reflns_odcompleteness_iscentric 1
_reflns_odcompleteness_theta 26.32
_olex2_refinement_description
;
1. Fixed Uiso
 At 1.2 times of:
  All C(H) groups, All C(H,H) groups
2. Restrained distances
 Cl33-C32 = Cl34-C32
 1.76 with sigma of 0.01
3. Others
 Fixed Sof: Cl34(0.5) Cl33(0.5) C32(0.5) H2A(0.5) H2B(0.5)
4.a Secondary CH2 refined with riding coordinates:
 C6(H00A,H00B), C1(H00C,H00D), C16(H00E,H00F), C35(H00G,H00K), C29(H01A,H01B),
 C32(H2A,H2B)
4.b Aromatic/amide H refined with riding coordinates:
 C18(H00H), C4(H00I), C8(H00J), C11(H00N), C21(H00Q), C14(H00R)
;
_olex2_exptl_crystal_mounting_method loop
_olex2_submission_special_instructions 'No special instructions were received'
_oxdiff_exptl_absorpt_empirical_details
;
Empirical correction (ABSPACK) includes:
- Absorption correction using spherical harmonics
- Frame scaling
;
_oxdiff_exptl_absorpt_empirical_full_max 1.720
_oxdiff_exptl_absorpt_empirical_full_min 0.608

loop_
_space_group_symop_operation_xyz
'x, y, z'
'-x, -y, -z'

loop_
_atom_site_label
_atom_site_type_symbol
_atom_site_fract_x
_atom_site_fract_y
_atom_site_fract_z
_atom_site_U_iso_or_equiv
_atom_site_adp_type
_atom_site_occupancy
_atom_site_site_symmetry_order
_atom_site_calc_flag
_atom_site_refinement_flags_posn
_atom_site_refinement_flags_adp
_atom_site_refinement_flags_occupancy
_atom_site_disorder_assembly
_atom_site_disorder_group
Sb22 Sb -0.06458(2) 0.63986(2) 0.20371(2) 0.01619(5) Uani 1 1 d . . . . .
Cl37 Cl -0.31988(7) 0.63107(6) 0.53999(6) 0.02940(12) Uani 1 1 d . . . . .
Cl36 Cl -0.17391(7) 0.90662(6) 0.54982(6) 0.03185(13) Uani 1 1 d . . . . .
Cl31 Cl -0.49088(9) 0.34353(9) -0.16062(8) 0.04907(18) Uani 1 1 d . . . . .
Cl30 Cl -0.35391(11) 0.36767(11) -0.33629(7) 0.0624(2) Uani 1 1 d . . . . .
F23 F -0.10858(16) 0.65428(14) 0.05048(12) 0.0289(3) Uani 1 1 d . . . . .
F24 F -0.02034(17) 0.62762(15) 0.35812(13) 0.0336(3) Uani 1 1 d . . . . .
F27 F 0.13615(17) 0.77593(18) 0.25874(17) 0.0475(5) Uani 1 1 d . . . . .
F26 F -0.0336(3) 0.50287(19) 0.13489(18) 0.0560(5) Uani 1 1 d . . . . .
F25 F -0.0968(3) 0.7776(2) 0.27184(17) 0.0544(5) Uani 1 1 d . . . . .
F28 F -0.26372(18) 0.5075(2) 0.15274(19) 0.0611(6) Uani 1 1 d . . . . .
C7 C 0.4920(2) 0.7126(2) 0.72443(19) 0.0162(4) Uani 1 1 d . . . . .
C2 C 0.9176(2) 1.0940(2) 1.04606(19) 0.0155(4) Uani 1 1 d . . . . .
C19 C 0.6015(2) 0.8438(2) 0.73709(19) 0.0160(4) Uani 1 1 d . . . . .
C18 C 0.5601(2) 0.9123(2) 0.67312(18) 0.0164(4) Uani 1 1 d . . . . .
H00H H 0.632254 0.988934 0.667047 0.020 Uiso 1 1 calc R . . . .
C4 C 0.7781(2) 0.8589(2) 1.0338(2) 0.0171(4) Uani 1 1 d . . . . .
H00I H 0.764609 0.798111 1.072662 0.021 Uiso 1 1 calc R . . . .
C8 C 0.3431(2) 0.6605(2) 0.66724(18) 0.0168(4) Uani 1 1 d . . . . .
H00J H 0.269541 0.571898 0.654909 0.020 Uiso 1 1 calc R . . . .
C15 C 0.2197(2) 0.8901(2) 0.63163(18) 0.0169(4) Uani 1 1 d . . . . .
C5 C 0.7069(2) 0.8104(2) 0.9054(2) 0.0163(4) Uani 1 1 d . . . . .
C3 C 0.8726(2) 1.0037(2) 1.10554(19) 0.0157(4) Uani 1 1 d . . . . .
C11 C 0.0846(2) 0.6969(2) 0.68378(18) 0.0165(4) Uani 1 1 d . . . . .
H00N H 0.043185 0.603071 0.668048 0.020 Uiso 1 1 calc R . . . .
C20 C 0.7335(2) 0.9036(2) 0.84806(19) 0.0156(4) Uani 1 1 d . . . . .
C12 C 0.0498(2) 0.7774(2) 0.75499(18) 0.0157(4) Uani 1 1 d . . . . .
C21 C 0.8512(2) 1.0445(2) 0.91730(19) 0.0160(4) Uani 1 1 d . . . . .
H00Q H 0.882671 1.102015 0.876284 0.019 Uiso 1 1 calc R . . . .
C14 C 0.1777(2) 0.9672(2) 0.69700(19) 0.0182(4) Uani 1 1 d . . . . .
H00R H 0.194870 1.050244 0.692717 0.022 Uiso 1 1 calc R . . . .
C9 C 0.3039(2) 0.7445(2) 0.62737(17) 0.0157(4) Uani 1 1 d . . . . .
C13 C 0.1070(2) 0.9167(2) 0.77153(19) 0.0161(4) Uani 1 1 d . . . . .
C6 C 0.5664(2) 0.6711(2) 0.8121(2) 0.0181(4) Uani 1 1 d . . . . .
H00A H 0.589308 0.606381 0.767002 0.022 Uiso 1 1 calc R . . . .
H00B H 0.504736 0.629156 0.854199 0.022 Uiso 1 1 calc R . . . .
C17 C 0.4118(2) 0.8633(2) 0.62031(18) 0.0163(4) Uani 1 1 d . . . . .
C10 C 0.1859(2) 0.7614(2) 0.63473(17) 0.0159(4) Uani 1 1 d . . . . .
C1 C 1.0053(2) 1.2427(2) 1.14475(19) 0.0172(4) Uani 1 1 d . . . . .
H00C H 1.114094 1.284173 1.176685 0.021 Uiso 1 1 calc R . . . .
H00D H 0.980141 1.300025 1.111751 0.021 Uiso 1 1 calc R . . . .
C16 C 0.3407(2) 0.9381(2) 0.58514(19) 0.0185(4) Uani 1 1 d . . . . .
H00E H 0.298728 0.908753 0.492629 0.022 Uiso 1 1 calc R . . . .
H00F H 0.411793 1.039546 0.629828 0.022 Uiso 1 1 calc R . . . .
C35 C -0.2253(3) 0.7352(3) 0.4728(2) 0.0275(5) Uani 1 1 d . . . . .
H00G H -0.134799 0.734425 0.478593 0.033 Uiso 1 1 calc R . . . .
H00K H -0.290514 0.695964 0.381967 0.033 Uiso 1 1 calc R . . . .
C29 C -0.3367(3) 0.3604(3) -0.1911(3) 0.0394(6) Uani 1 1 d . . . . .
H01A H -0.243895 0.445443 -0.122311 0.047 Uiso 1 1 calc R . . . .
H01B H -0.329716 0.280817 -0.192590 0.047 Uiso 1 1 calc R . . . .
Cl34 Cl -0.3876(2) 0.15226(19) 0.01577(18) 0.0572(4) Uani 0.5 1 d D . P A -1
Cl33 Cl -0.5267(3) -0.1060(3) 0.0418(2) 0.0619(5) Uani 0.5 1 d D . P A -1
C32 C -0.5427(6) -0.0122(6) -0.0409(6) 0.0487(15) Uani 0.5 1 d D . P A -1
H2A H -0.566404 -0.064993 -0.130129 0.058 Uiso 0.5 1 calc R . P A -1
H2B H -0.628216 -0.004669 -0.040422 0.058 Uiso 0.5 1 calc R . P A -1

loop_
_atom_site_aniso_label
_atom_site_aniso_U_11
_atom_site_aniso_U_22
_atom_site_aniso_U_33
_atom_site_aniso_U_23
_atom_site_aniso_U_13
_atom_site_aniso_U_12
Sb22 0.01782(8) 0.01306(7) 0.01545(7) 0.00719(5) 0.00748(5) 0.00604(5)
Cl37 0.0308(3) 0.0240(3) 0.0322(3) 0.0113(2) 0.0165(2) 0.0131(2)
Cl36 0.0314(3) 0.0328(3) 0.0425(3) 0.0245(3) 0.0180(3) 0.0200(3)
Cl31 0.0395(4) 0.0525(4) 0.0480(4) 0.0272(3) 0.0153(3) 0.0186(3)
Cl30 0.0759(6) 0.0942(7) 0.0284(3) 0.0206(4) 0.0198(4) 0.0597(6)
F23 0.0356(8) 0.0282(7) 0.0196(6) 0.0151(5) 0.0108(6) 0.0128(6)
F24 0.0419(8) 0.0315(7) 0.0198(6) 0.0162(6) 0.0087(6) 0.0140(7)
F27 0.0205(7) 0.0488(10) 0.0502(10) 0.0340(8) 0.0041(7) 0.0005(7)
F26 0.1121(17) 0.0484(10) 0.0558(11) 0.0327(9) 0.0534(12) 0.0649(12)
F25 0.1071(17) 0.0605(12) 0.0494(10) 0.0345(9) 0.0528(11) 0.0694(13)
F28 0.0229(8) 0.0708(13) 0.0580(11) 0.0455(10) 0.0075(8) -0.0025(8)
C7 0.0195(10) 0.0131(9) 0.0182(9) 0.0052(7) 0.0112(8) 0.0097(8)
C2 0.0116(9) 0.0166(9) 0.0231(10) 0.0099(8) 0.0103(8) 0.0090(7)
C19 0.0174(9) 0.0155(9) 0.0182(9) 0.0066(7) 0.0124(8) 0.0092(8)
C18 0.0184(9) 0.0168(9) 0.0150(9) 0.0074(7) 0.0110(8) 0.0082(8)
C4 0.0175(9) 0.0190(9) 0.0275(10) 0.0150(8) 0.0136(8) 0.0144(8)
C8 0.0176(9) 0.0122(8) 0.0177(9) 0.0041(7) 0.0094(8) 0.0065(7)
C15 0.0148(9) 0.0201(9) 0.0121(8) 0.0081(7) 0.0025(7) 0.0079(8)
C5 0.0164(9) 0.0162(9) 0.0262(10) 0.0115(8) 0.0135(8) 0.0127(8)
C3 0.0132(9) 0.0211(10) 0.0214(9) 0.0126(8) 0.0087(8) 0.0130(8)
C11 0.0124(9) 0.0148(9) 0.0152(9) 0.0048(7) 0.0027(7) 0.0048(7)
C20 0.0162(9) 0.0172(9) 0.0205(9) 0.0096(8) 0.0127(8) 0.0111(8)
C12 0.0099(9) 0.0186(9) 0.0169(9) 0.0089(7) 0.0040(7) 0.0069(7)
C21 0.0140(9) 0.0174(9) 0.0229(10) 0.0117(8) 0.0120(8) 0.0095(8)
C14 0.0167(9) 0.0207(10) 0.0186(9) 0.0122(8) 0.0045(8) 0.0107(8)
C9 0.0146(9) 0.0152(9) 0.0104(8) 0.0024(7) 0.0046(7) 0.0052(7)
C13 0.0118(9) 0.0190(9) 0.0197(9) 0.0099(8) 0.0052(7) 0.0100(8)
C6 0.0188(10) 0.0140(9) 0.0255(10) 0.0094(8) 0.0116(8) 0.0103(8)
C17 0.0195(10) 0.0176(9) 0.0116(8) 0.0058(7) 0.0087(7) 0.0093(8)
C10 0.0147(9) 0.0158(9) 0.0110(8) 0.0036(7) 0.0024(7) 0.0066(8)
C1 0.0141(9) 0.0170(9) 0.0206(9) 0.0090(8) 0.0090(8) 0.0073(8)
C16 0.0196(10) 0.0214(10) 0.0161(9) 0.0108(8) 0.0088(8) 0.0104(8)
C35 0.0296(12) 0.0352(13) 0.0218(11) 0.0131(9) 0.0142(9) 0.0188(11)
C29 0.0367(15) 0.0367(14) 0.0292(13) 0.0088(11) 0.0028(11) 0.0173(12)
Cl34 0.0459(10) 0.0518(10) 0.0482(9) 0.0124(8) 0.0052(8) 0.0207(8)
Cl33 0.0651(13) 0.0888(15) 0.0631(12) 0.0491(12) 0.0301(11) 0.0546(12)
C32 0.038(3) 0.060(4) 0.039(3) 0.022(3) 0.002(2) 0.028(3)

loop_
_atom_type_symbol
_atom_type_description
_atom_type_scat_dispersion_real
_atom_type_scat_dispersion_imag
_atom_type_scat_source
C C 0.0033 0.0016 'International Tables Vol C Tables 4.2.6.8 and 6.1.1.4'
H H 0.0000 0.0000 'International Tables Vol C Tables 4.2.6.8 and 6.1.1.4'
Cl Cl 0.1484 0.1585 'International Tables Vol C Tables 4.2.6.8 and 6.1.1.4'
F F 0.0171 0.0103 'International Tables Vol C Tables 4.2.6.8 and 6.1.1.4'
Sb Sb -0.5866 1.5461 'International Tables Vol C Tables 4.2.6.8 and 6.1.1.4'

loop_
_geom_angle_atom_site_label_1
_geom_angle_atom_site_label_2
_geom_angle_atom_site_label_3
_geom_angle
_geom_angle_site_symmetry_1
_geom_angle_site_symmetry_3
_geom_angle_publ_flag
F23 Sb22 F24 179.25(6) . . ?
F27 Sb22 F23 89.59(7) . . ?
F27 Sb22 F24 90.22(7) . . ?
F26 Sb22 F23 90.46(7) . . ?
F26 Sb22 F24 90.27(8) . . ?
F26 Sb22 F27 90.86(10) . . ?
F26 Sb22 F25 179.56(9) . . ?
F26 Sb22 F28 90.32(11) . . ?
F25 Sb22 F23 89.15(7) . . ?
F25 Sb22 F24 90.12(7) . . ?
F25 Sb22 F27 89.33(10) . . ?
F28 Sb22 F23 91.22(7) . . ?
F28 Sb22 F24 88.95(7) . . ?
F28 Sb22 F27 178.56(9) . . ?
F28 Sb22 F25 89.49(11) . . ?
C19 C7 C6 109.33(18) . . ?
C8 C7 C19 120.77(19) . . ?
C8 C7 C6 127.63(18) . . ?
C3 C2 C1 109.41(17) . . ?
C21 C2 C3 120.58(19) . . ?
C21 C2 C1 127.59(18) . . ?
C18 C19 C7 121.17(19) . . ?
C18 C19 C20 127.52(18) . . ?
C20 C19 C7 108.16(18) . . ?
C17 C18 C19 117.13(18) . . ?
C5 C4 C3 116.77(18) . . ?
C7 C8 C9 116.94(18) . . ?
C14 C15 C10 120.63(18) . . ?
C14 C15 C16 127.71(19) . . ?
C10 C15 C16 108.94(18) . . ?
C4 C5 C20 120.70(19) . . ?
C4 C5 C6 127.84(18) . . ?
C20 C5 C6 109.15(18) . . ?
C4 C3 C2 121.44(18) . . ?
C4 C3 C13 127.05(18) . 2_677 ?
C13 C3 C2 107.87(18) 2_677 . ?
C12 C11 C10 116.27(18) . . ?
C19 C20 C5 108.29(18) . . ?
C21 C20 C19 127.19(19) . . ?
C21 C20 C5 121.34(19) . . ?
C11 C12 C13 120.89(18) . . ?
C11 C12 C1 127.04(18) . 2_677 ?
C13 C12 C1 109.39(17) . 2_677 ?
C2 C21 C20 116.89(18) . . ?
C15 C14 C13 116.53(19) . . ?
C8 C9 C17 121.11(19) . . ?
C8 C9 C10 127.04(18) . . ?
C10 C9 C17 107.93(18) . . ?
C3 C13 C12 108.08(17) 2_677 . ?
C14 C13 C3 127.00(19) . 2_677 ?
C14 C13 C12 121.25(18) . . ?
C7 C6 C5 100.38(16) . . ?
C18 C17 C9 120.52(19) . . ?
C18 C17 C16 128.21(18) . . ?
C9 C17 C16 108.85(17) . . ?
C11 C10 C15 121.50(18) . . ?
C11 C10 C9 126.61(18) . . ?
C9 C10 C15 108.02(17) . . ?
C12 C1 C2 99.94(16) 2_677 . ?
C17 C16 C15 99.76(16) . . ?
Cl36 C35 Cl37 111.80(12) . . ?
Cl30 C29 Cl31 110.97(16) . . ?
Cl34 C32 Cl33 115.9(3) . . ?

loop_
_geom_bond_atom_site_label_1
_geom_bond_atom_site_label_2
_geom_bond_distance
_geom_bond_site_symmetry_2
_geom_bond_publ_flag
Sb22 F23 1.8756(12) . ?
Sb22 F24 1.8768(13) . ?
Sb22 F27 1.8716(15) . ?
Sb22 F26 1.8509(16) . ?
Sb22 F25 1.8656(16) . ?
Sb22 F28 1.8568(16) . ?
Cl37 C35 1.768(2) . ?
Cl36 C35 1.762(3) . ?
Cl31 C29 1.767(3) . ?
Cl30 C29 1.751(3) . ?
C7 C19 1.435(3) . ?
C7 C8 1.369(3) . ?
C7 C6 1.511(3) . ?
C2 C3 1.437(3) . ?
C2 C21 1.368(3) . ?
C2 C1 1.516(3) . ?
C19 C18 1.413(3) . ?
C19 C20 1.428(3) . ?
C18 C17 1.368(3) . ?
C4 C5 1.371(3) . ?
C4 C3 1.414(3) . ?
C8 C9 1.413(3) . ?
C15 C14 1.367(3) . ?
C15 C10 1.436(3) . ?
C15 C16 1.514(3) . ?
C5 C20 1.434(3) . ?
C5 C6 1.516(3) . ?
C3 C13 1.433(3) 2_677 ?
C11 C12 1.367(3) . ?
C11 C10 1.417(3) . ?
C20 C21 1.416(3) . ?
C12 C13 1.436(3) . ?
C12 C1 1.513(3) 2_677 ?
C14 C13 1.418(3) . ?
C9 C17 1.440(3) . ?
C9 C10 1.426(3) . ?
C17 C16 1.512(3) . ?
Cl34 C32 1.731(6) . ?
Cl33 C32 1.736(5) . ?
